data_7223545
loop_
_publ_author_name
'Shao, Yong-Liang'
'Cui, Yan-Hui'
'Gu, Jin-Zhong'
'Wu, Jiang'
'Wang, Ya-Wen'
'Kirillov, Alexander M.'

_publ_section_title
;
 Exploring biphenyl-2,4,4&#x2032;-tricarboxylic acid as a flexible
 building block for the hydrothermal self-assembly of diverse
 metal--organic and supramolecular networks
;
_journal_issue 5
_journal_name_full CrystEngComm
_journal_page_first 765
_journal_paper_doi 10.1039/C5CE02254A
_journal_volume 18
_journal_year 2016
_chemical_formula_sum 'C42 H30 Co N8 O12'
_chemical_formula_weight 897.67
_chemical_name_systematic
; 
 ? 
;
_space_group_IT_number 2
_symmetry_cell_setting triclinic
_symmetry_space_group_name_Hall '-P 1'
_symmetry_space_group_name_H-M 'P -1'
_atom_sites_solution_hydrogens geom
_atom_sites_solution_primary direct
_atom_sites_solution_secondary difmap
_audit_creation_method SHELXL-97
_audit_update_record
;
2015-11-02 deposited with the CCDC.
2015-12-17 downloaded from the CCDC.
;
_cell_angle_alpha 72.758(13)
_cell_angle_beta 83.095(11)
_cell_angle_gamma 82.579(12)
_cell_formula_units_Z 1
_cell_length_a 8.0674(10)
_cell_length_b 9.2640(15)
_cell_length_c 13.4563(18)
_cell_measurement_temperature 293(2)
_cell_volume 948.9(2)
_computing_cell_refinement 'Bruker SAINT'
_computing_data_collection 'Bruker APEX2'
_computing_data_reduction 'Bruker SAINT'
_computing_molecular_graphics 'Bruker SHELXTL'
_computing_publication_material 'Bruker SHELXTL'
_computing_structure_refinement 'SHELXL-97 (Sheldrick, 2008)'
_computing_structure_solution 'SHELXS-97 (Sheldrick, 2008)'
_diffrn_ambient_temperature 293(2)
_diffrn_measured_fraction_theta_full 0.996
_diffrn_measured_fraction_theta_max 0.996
_diffrn_measurement_device_type 'Bruker APE-II CCD'
_diffrn_measurement_method '\f and \w scans'
_diffrn_radiation_monochromator graphite
_diffrn_radiation_source 'fine-focus sealed tube'
_diffrn_radiation_type MoK\a
_diffrn_radiation_wavelength 0.71000
_diffrn_reflns_av_R_equivalents 0.0485
_diffrn_reflns_av_sigmaI/netI 0.1102
_diffrn_reflns_limit_h_max 9
_diffrn_reflns_limit_h_min -9
_diffrn_reflns_limit_k_max 11
_diffrn_reflns_limit_k_min -11
_diffrn_reflns_limit_l_max 16
_diffrn_reflns_limit_l_min -15
_diffrn_reflns_number 5859
_diffrn_reflns_theta_full 25.05
_diffrn_reflns_theta_max 25.05
_diffrn_reflns_theta_min 3.36
_exptl_absorpt_coefficient_mu 0.533
_exptl_absorpt_correction_T_max 0.9009
_exptl_absorpt_correction_T_min 0.8783
_exptl_absorpt_correction_type multi-scan
_exptl_crystal_colour yellow
_exptl_crystal_density_diffrn 1.571
_exptl_crystal_density_method 'not measured'
_exptl_crystal_description block
_exptl_crystal_F_000 461
_exptl_crystal_size_max 0.25
_exptl_crystal_size_mid 0.23
_exptl_crystal_size_min 0.20
_refine_diff_density_max 0.654
_refine_diff_density_min -0.709
_refine_diff_density_rms 0.086
_refine_ls_extinction_method none
_refine_ls_goodness_of_fit_ref 1.032
_refine_ls_hydrogen_treatment mixed
_refine_ls_matrix_type full
_refine_ls_number_parameters 287
_refine_ls_number_reflns 3360
_refine_ls_number_restraints 16
_refine_ls_restrained_S_all 1.037
_refine_ls_R_factor_all 0.1322
_refine_ls_R_factor_gt 0.0791
_refine_ls_shift/su_max 0.000
_refine_ls_shift/su_mean 0.000
_refine_ls_structure_factor_coef Fsqd
_refine_ls_weighting_details 'calc w=1/[\s^2^(Fo^2^)+(0.0908P)^2^+1.2155P] where P=(Fo^2^+2Fc^2^)/3'
_refine_ls_weighting_scheme calc
_refine_ls_wR_factor_gt 0.1877
_refine_ls_wR_factor_ref 0.2333
_reflns_number_gt 1978
_reflns_number_total 3360
_reflns_threshold_expression >2sigma(I)
_cod_data_source_file c5ce02254a2.cif
_cod_data_source_block 241-12co1
_cod_depositor_comments
;
The following automatic conversions were performed:

'_symmetry_cell_setting' value 'Triclinic' changed to 'triclinic'
according to
/usr/data/users/saulius/crontab/automatic-downloads/rss-feeds/RSC/lib/dictionaries/cif_core.dic
dictionary named 'cif_core.dic' version 2.4.2 from 2011-04-26.

Automatic conversion script
Id: cif_fix_values 4268 2015-11-12 08:31:59Z antanas 

 Adding full bibliography for 7223544--7223552.cif.
;
_cod_original_sg_symbol_H-M P-1
_cod_database_code 7223545

loop_
_symmetry_equiv_pos_as_xyz
'x, y, z'
'-x, -y, -z'

loop_
_atom_site_label
_atom_site_type_symbol
_atom_site_fract_x
_atom_site_fract_y
_atom_site_fract_z
_atom_site_U_iso_or_equiv
_atom_site_adp_type
_atom_site_occupancy
_atom_site_symmetry_multiplicity
_atom_site_calc_flag
_atom_site_refinement_flags
Co1 Co 0.5000 1.0000 0.0000 0.0426(4) Uani 1 2 d S
N1 N 0.5283(6) 1.0867(6) 0.1263(4) 0.0414(13) Uani 1 1 d .
N2 N 0.6951(6) 1.1952(6) 0.1937(4) 0.0465(14) Uani 1 1 d .
H4 H 0.7805 1.2367 0.2010 0.056 Uiso 1 1 calc R
N3 N 0.9297(6) 1.2067(6) -0.0131(4) 0.0433(13) Uani 1 1 d .
H5 H 0.9822 1.2515 0.0195 0.052 Uiso 1 1 calc R
N4 N 0.7351(6) 1.0904(6) -0.0499(4) 0.0387(12) Uani 1 1 d .
O1 O 0.6240(5) 0.7773(5) 0.0837(4) 0.0556(11) Uani 1 1 d U
O2 O 0.6757(9) 0.5513(8) 0.0625(6) 0.101(2) Uani 1 1 d .
H1 H 0.7355 0.5992 0.0133 0.151 Uiso 1 1 calc R
O3 O -0.0438(6) 0.3188(7) 0.2328(4) 0.0737(17) Uani 1 1 d .
O4 O 0.1186(5) 0.3422(6) 0.0856(4) 0.0545(13) Uani 1 1 d .
O5 O 0.7920(6) 0.9756(6) 0.5061(4) 0.0693(16) Uani 1 1 d .
O6 O 1.0147(6) 0.8650(7) 0.4327(5) 0.0778(18) Uani 1 1 d .
H2 H 1.0633 0.9179 0.4568 0.117 Uiso 1 1 calc R
C1 C 0.5868(8) 0.6471(8) 0.1117(6) 0.0538(11) Uani 1 1 d DU
C2 C 0.4497(7) 0.5702(7) 0.1944(5) 0.0461(12) Uani 1 1 d DU
C3 C 0.3418(7) 0.5005(7) 0.1555(5) 0.0432(16) Uani 1 1 d .
H3 H 0.3620 0.4966 0.0868 0.052 Uiso 1 1 calc R
C4 C 0.2034(7) 0.4360(7) 0.2165(5) 0.0375(14) Uani 1 1 d .
C5 C 0.0842(7) 0.3598(8) 0.1751(6) 0.0452(16) Uani 1 1 d .
C6 C 0.1771(8) 0.4430(8) 0.3190(5) 0.0475(17) Uani 1 1 d .
H6 H 0.0851 0.4016 0.3614 0.057 Uiso 1 1 calc R
C7 C 0.2867(7) 0.5112(7) 0.3587(5) 0.0448(16) Uani 1 1 d .
H7 H 0.2685 0.5140 0.4277 0.054 Uiso 1 1 calc R
C8 C 0.4227(7) 0.5748(7) 0.2965(5) 0.0386(15) Uani 1 1 d .
C9 C 0.5395(7) 0.6493(7) 0.3407(5) 0.0373(14) Uani 1 1 d .
C10 C 0.4715(7) 0.7442(7) 0.4014(5) 0.0431(16) Uani 1 1 d .
H10 H 0.3560 0.7577 0.4164 0.052 Uiso 1 1 calc R
C11 C 0.5756(7) 0.8180(7) 0.4391(5) 0.0453(16) Uani 1 1 d .
H11 H 0.5297 0.8816 0.4795 0.054 Uiso 1 1 calc R
C12 C 0.7479(7) 0.7989(7) 0.4177(5) 0.0367(14) Uani 1 1 d .
C13 C 0.8567(8) 0.8866(8) 0.4549(5) 0.0496(17) Uani 1 1 d .
C14 C 0.8158(7) 0.7006(7) 0.3602(5) 0.0426(16) Uani 1 1 d .
H14 H 0.9315 0.6849 0.3472 0.051 Uiso 1 1 calc R
C15 C 0.7121(7) 0.6254(7) 0.3221(4) 0.0407(15) Uani 1 1 d .
H15 H 0.7582 0.5588 0.2840 0.049 Uiso 1 1 calc R
C16 C 0.4556(8) 1.1007(8) 0.2204(5) 0.0502(17) Uani 1 1 d .
H16 H 0.3518 1.0687 0.2508 0.060 Uiso 1 1 calc R
C17 C 0.5559(8) 1.1674(8) 0.2629(5) 0.0517(17) Uani 1 1 d .
H17 H 0.5348 1.1900 0.3264 0.062 Uiso 1 1 calc R
C18 C 0.6736(7) 1.1461(7) 0.1132(5) 0.0375(14) Uani 1 1 d .
C19 C 0.7809(7) 1.1498(7) 0.0196(5) 0.0411(15) Uani 1 1 d .
C20 C 0.9820(7) 1.1809(8) -0.1062(5) 0.0456(16) Uani 1 1 d .
H20 H 1.0814 1.2071 -0.1466 0.055 Uiso 1 1 calc R
C21 C 0.8610(7) 1.1094(8) -0.1292(5) 0.0429(16) Uani 1 1 d .
H21 H 0.8635 1.0783 -0.1891 0.052 Uiso 1 1 calc R

loop_
_atom_site_aniso_label
_atom_site_aniso_U_11
_atom_site_aniso_U_22
_atom_site_aniso_U_33
_atom_site_aniso_U_23
_atom_site_aniso_U_13
_atom_site_aniso_U_12
Co1 0.0326(7) 0.0480(8) 0.0529(8) -0.0144(6) -0.0095(5) -0.0190(6)
N1 0.033(3) 0.044(3) 0.050(3) -0.011(3) -0.006(2) -0.018(2)
N2 0.042(3) 0.055(4) 0.047(3) -0.013(3) -0.012(2) -0.020(3)
N3 0.035(3) 0.051(3) 0.051(3) -0.015(3) -0.012(2) -0.022(3)
N4 0.034(3) 0.039(3) 0.049(3) -0.014(2) -0.010(2) -0.015(2)
O1 0.044(2) 0.043(2) 0.081(3) -0.011(2) -0.0149(19) -0.0162(17)
O2 0.100(5) 0.096(5) 0.117(6) -0.054(4) 0.032(4) -0.034(4)
O3 0.055(3) 0.121(5) 0.069(3) -0.050(3) 0.010(2) -0.057(3)
O4 0.044(2) 0.079(4) 0.056(3) -0.033(3) -0.001(2) -0.033(2)
O5 0.045(3) 0.089(4) 0.106(4) -0.074(4) -0.006(3) -0.012(3)
O6 0.039(3) 0.108(5) 0.123(5) -0.084(4) -0.010(3) -0.015(3)
C1 0.044(2) 0.043(2) 0.076(3) -0.014(2) -0.013(2) -0.0139(19)
C2 0.038(2) 0.038(2) 0.070(3) -0.017(2) -0.016(2) -0.014(2)
C3 0.038(3) 0.045(4) 0.051(4) -0.014(3) -0.009(3) -0.015(3)
C4 0.035(3) 0.035(3) 0.047(4) -0.014(3) -0.008(3) -0.009(3)
C5 0.033(3) 0.051(4) 0.058(4) -0.018(3) -0.007(3) -0.016(3)
C6 0.037(3) 0.050(4) 0.057(4) -0.014(3) -0.003(3) -0.016(3)
C7 0.044(4) 0.051(4) 0.047(4) -0.018(3) -0.010(3) -0.016(3)
C8 0.037(3) 0.036(4) 0.049(4) -0.016(3) -0.014(3) -0.006(3)
C9 0.034(3) 0.043(4) 0.042(4) -0.016(3) -0.013(3) -0.013(3)
C10 0.029(3) 0.058(4) 0.052(4) -0.027(3) -0.009(3) -0.008(3)
C11 0.042(4) 0.043(4) 0.059(4) -0.023(3) -0.014(3) -0.005(3)
C12 0.034(3) 0.042(4) 0.041(4) -0.018(3) -0.010(3) -0.008(3)
C13 0.041(4) 0.056(4) 0.063(5) -0.030(4) -0.011(3) -0.008(3)
C14 0.031(3) 0.059(4) 0.045(4) -0.023(3) -0.007(3) -0.005(3)
C15 0.045(4) 0.049(4) 0.033(3) -0.019(3) 0.000(3) -0.011(3)
C16 0.040(3) 0.056(4) 0.055(4) -0.011(4) 0.001(3) -0.022(3)
C17 0.055(4) 0.058(5) 0.046(4) -0.018(3) 0.002(3) -0.018(4)
C18 0.030(3) 0.039(4) 0.048(4) -0.011(3) -0.011(3) -0.013(3)
C19 0.025(3) 0.038(4) 0.061(4) -0.009(3) -0.014(3) -0.009(3)
C20 0.027(3) 0.065(5) 0.047(4) -0.015(3) 0.001(3) -0.015(3)
C21 0.036(3) 0.053(4) 0.042(4) -0.014(3) -0.007(3) -0.010(3)

loop_
_atom_type_symbol
_atom_type_description
_atom_type_scat_dispersion_real
_atom_type_scat_dispersion_imag
_atom_type_scat_source
C C 0.0033 0.0016 'International Tables Vol C Tables 4.2.6.8 and 6.1.1.4'
H H 0.0000 0.0000 'International Tables Vol C Tables 4.2.6.8 and 6.1.1.4'
N N 0.0061 0.0033 'International Tables Vol C Tables 4.2.6.8 and 6.1.1.4'
O O 0.0106 0.0060 'International Tables Vol C Tables 4.2.6.8 and 6.1.1.4'
Co Co 0.3494 0.9721 'International Tables Vol C Tables 4.2.6.8 and 6.1.1.4'

loop_
_geom_angle_atom_site_label_1
_geom_angle_atom_site_label_2
_geom_angle_atom_site_label_3
_geom_angle
_geom_angle_site_symmetry_1
_geom_angle_site_symmetry_3
N4 Co1 N4 179.999(1) 2_675 .
N4 Co1 N1 79.61(19) 2_675 2_675
N4 Co1 N1 100.39(19) . 2_675
N4 Co1 N1 100.39(19) 2_675 .
N4 Co1 N1 79.61(19) . .
N1 Co1 N1 180.0(2) 2_675 .
N4 Co1 O1 91.44(17) 2_675 2_675
N4 Co1 O1 88.56(17) . 2_675
N1 Co1 O1 90.10(18) 2_675 2_675
N1 Co1 O1 89.90(18) . 2_675
N4 Co1 O1 88.56(17) 2_675 .
N4 Co1 O1 91.44(17) . .
N1 Co1 O1 89.90(18) 2_675 .
N1 Co1 O1 90.10(18) . .
O1 Co1 O1 179.999(1) 2_675 .
C18 N1 C16 105.0(5) . .
C18 N1 Co1 111.1(4) . .
C16 N1 Co1 143.8(4) . .
C18 N2 C17 107.3(5) . .
C18 N2 H4 126.4 . .
C17 N2 H4 126.4 . .
C19 N3 C20 107.8(5) . .
C19 N3 H5 126.1 . .
C20 N3 H5 126.1 . .
C19 N4 C21 106.1(5) . .
C19 N4 Co1 111.1(4) . .
C21 N4 Co1 142.8(4) . .
C1 O1 Co1 135.2(4) . .
C1 O2 H1 109.5 . .
C13 O6 H2 109.5 . .
O1 C1 O2 116.2(7) . .
O1 C1 C2 131.1(7) . .
O2 C1 C2 112.7(6) . .
C8 C2 C3 119.8(6) . .
C8 C2 C1 126.3(5) . .
C3 C2 C1 113.8(6) . .
C2 C3 C4 121.6(6) . .
C2 C3 H3 119.2 . .
C4 C3 H3 119.2 . .
C3 C4 C6 117.9(5) . .
C3 C4 C5 122.3(6) . .
C6 C4 C5 119.9(6) . .
O3 C5 O4 124.2(6) . .
O3 C5 C4 116.9(6) . .
O4 C5 C4 118.9(6) . .
C7 C6 C4 120.6(6) . .
C7 C6 H6 119.7 . .
C4 C6 H6 119.7 . .
C8 C7 C6 120.5(6) . .
C8 C7 H7 119.8 . .
C6 C7 H7 119.8 . .
C2 C8 C7 119.7(5) . .
C2 C8 C9 120.6(5) . .
C7 C8 C9 119.7(5) . .
C15 C9 C10 119.7(5) . .
C15 C9 C8 121.4(5) . .
C10 C9 C8 118.8(5) . .
C11 C10 C9 119.8(6) . .
C11 C10 H10 120.1 . .
C9 C10 H10 120.1 . .
C10 C11 C12 120.8(6) . .
C10 C11 H11 119.6 . .
C12 C11 H11 119.6 . .
C11 C12 C14 119.4(5) . .
C11 C12 C13 119.5(6) . .
C14 C12 C13 121.1(5) . .
O5 C13 O6 123.2(6) . .
O5 C13 C12 119.8(6) . .
O6 C13 C12 117.0(6) . .
C15 C14 C12 120.2(5) . .
C15 C14 H14 119.9 . .
C12 C14 H14 119.9 . .
C14 C15 C9 120.0(6) . .
C14 C15 H15 120.0 . .
C9 C15 H15 120.0 . .
C17 C16 N1 110.1(6) . .
C17 C16 H16 124.9 . .
N1 C16 H16 124.9 . .
C16 C17 N2 106.1(6) . .
C16 C17 H17 126.9 . .
N2 C17 H17 126.9 . .
N2 C18 N1 111.4(5) . .
N2 C18 C19 129.8(5) . .
N1 C18 C19 118.8(5) . .
N4 C19 N3 110.4(6) . .
N4 C19 C18 119.4(5) . .
N3 C19 C18 130.2(6) . .
N3 C20 C21 106.7(5) . .
N3 C20 H20 126.6 . .
C21 C20 H20 126.6 . .
C20 C21 N4 109.0(5) . .
C20 C21 H21 125.5 . .
N4 C21 H21 125.5 . .

loop_
_geom_bond_atom_site_label_1
_geom_bond_atom_site_label_2
_geom_bond_distance
_geom_bond_site_symmetry_2
Co1 N4 2.126(5) 2_675
Co1 N4 2.126(5) .
Co1 N1 2.129(5) 2_675
Co1 N1 2.129(5) .
Co1 O1 2.210(4) 2_675
Co1 O1 2.210(4) .
N1 C18 1.330(7) .
N1 C16 1.366(8) .
N2 C18 1.330(7) .
N2 C17 1.369(8) .
N2 H4 0.8600 .
N3 C19 1.346(7) .
N3 C20 1.352(8) .
N3 H5 0.8600 .
N4 C19 1.325(8) .
N4 C21 1.370(8) .
O1 C1 1.218(8) .
O2 C1 1.346(9) .
O2 H1 0.8200 .
O3 C5 1.244(8) .
O4 C5 1.256(7) .
O5 C13 1.252(7) .
O6 C13 1.277(7) .
O6 H2 0.8200 .
C1 C2 1.551(9) .
C2 C8 1.378(9) .
C2 C3 1.380(8) .
C3 C4 1.392(8) .
C3 H3 0.9300 .
C4 C6 1.390(8) .
C4 C5 1.507(8) .
C6 C7 1.388(8) .
C6 H6 0.9300 .
C7 C8 1.380(8) .
C7 H7 0.9300 .
C8 C9 1.505(7) .
C9 C15 1.385(8) .
C9 C10 1.390(8) .
C10 C11 1.373(8) .
C10 H10 0.9300 .
C11 C12 1.385(8) .
C11 H11 0.9300 .
C12 C14 1.383(8) .
C12 C13 1.488(8) .
C14 C15 1.383(8) .
C14 H14 0.9300 .
C15 H15 0.9300 .
C16 C17 1.347(9) .
C16 H16 0.9300 .
C17 H17 0.9300 .
C18 C19 1.434(9) .
C20 C21 1.360(8) .
C20 H20 0.9300 .
C21 H21 0.9300 .

loop_
_geom_hbond_atom_site_label_D
_geom_hbond_atom_site_label_H
_geom_hbond_atom_site_label_A
_geom_hbond_distance_DH
_geom_hbond_distance_HA
_geom_hbond_distance_DA
_geom_hbond_angle_DHA
_geom_hbond_site_symmetry_A
N2 H4 O3 0.86 1.84 2.696(6) 173.4 1_665
N3 H5 O4 0.86 1.90 2.762(6) 174.3 1_665
O2 H1 O4 0.82 1.68 2.482(8) 166.8 2_665
O6 H2 O5 0.82 1.82 2.629(6) 168.4 2_776

loop_
_geom_torsion_atom_site_label_1
_geom_torsion_atom_site_label_2
_geom_torsion_atom_site_label_3
_geom_torsion_atom_site_label_4
_geom_torsion
_geom_torsion_site_symmetry_1
N4 Co1 N1 C18 177.9(4) 2_675
N4 Co1 N1 C18 -2.1(4) .
N1 Co1 N1 C18 -153(38) 2_675
O1 Co1 N1 C18 -90.6(4) 2_675
O1 Co1 N1 C18 89.4(4) .
N4 Co1 N1 C16 1.5(8) 2_675
N4 Co1 N1 C16 -178.5(8) .
N1 Co1 N1 C16 31(38) 2_675
O1 Co1 N1 C16 93.0(7) 2_675
O1 Co1 N1 C16 -87.0(7) .
N4 Co1 N4 C19 -54(48) 2_675
N1 Co1 N4 C19 -178.9(4) 2_675
N1 Co1 N4 C19 1.2(4) .
O1 Co1 N4 C19 91.3(4) 2_675
O1 Co1 N4 C19 -88.7(4) .
N4 Co1 N4 C21 125(48) 2_675
N1 Co1 N4 C21 0.3(7) 2_675
N1 Co1 N4 C21 -179.7(7) .
O1 Co1 N4 C21 -89.5(7) 2_675
O1 Co1 N4 C21 90.5(7) .
N4 Co1 O1 C1 23.8(7) 2_675
N4 Co1 O1 C1 -156.2(7) .
N1 Co1 O1 C1 -55.8(7) 2_675
N1 Co1 O1 C1 124.2(7) .
O1 Co1 O1 C1 -19(23) 2_675
Co1 O1 C1 O2 111.6(7) .
Co1 O1 C1 C2 -66.9(10) .
O1 C1 C2 C8 -51.5(11) .
O2 C1 C2 C8 130.0(8) .
O1 C1 C2 C3 124.2(8) .
O2 C1 C2 C3 -54.3(8) .
C8 C2 C3 C4 1.0(9) .
C1 C2 C3 C4 -175.0(6) .
C2 C3 C4 C6 -0.3(9) .
C2 C3 C4 C5 179.9(6) .
C3 C4 C5 O3 -173.3(6) .
C6 C4 C5 O3 6.9(9) .
C3 C4 C5 O4 6.3(9) .
C6 C4 C5 O4 -173.5(6) .
C3 C4 C6 C7 -0.6(9) .
C5 C4 C6 C7 179.3(6) .
C4 C6 C7 C8 0.8(10) .
C3 C2 C8 C7 -0.8(9) .
C1 C2 C8 C7 174.6(6) .
C3 C2 C8 C9 179.6(6) .
C1 C2 C8 C9 -5.0(10) .
C6 C7 C8 C2 -0.1(10) .
C6 C7 C8 C9 179.5(6) .
C2 C8 C9 C15 -44.0(9) .
C7 C8 C9 C15 136.3(6) .
C2 C8 C9 C10 135.9(6) .
C7 C8 C9 C10 -43.7(9) .
C15 C9 C10 C11 2.5(10) .
C8 C9 C10 C11 -177.5(6) .
C9 C10 C11 C12 -0.1(10) .
C10 C11 C12 C14 -2.0(10) .
C10 C11 C12 C13 176.8(6) .
C11 C12 C13 O5 0.7(10) .
C14 C12 C13 O5 179.5(6) .
C11 C12 C13 O6 -179.8(6) .
C14 C12 C13 O6 -1.0(10) .
C11 C12 C14 C15 1.8(10) .
C13 C12 C14 C15 -177.0(6) .
C12 C14 C15 C9 0.5(9) .
C10 C9 C15 C14 -2.6(10) .
C8 C9 C15 C14 177.3(5) .
C18 N1 C16 C17 0.0(7) .
Co1 N1 C16 C17 176.6(5) .
N1 C16 C17 N2 -0.3(8) .
C18 N2 C17 C16 0.4(7) .
C17 N2 C18 N1 -0.4(7) .
C17 N2 C18 C19 179.3(6) .
C16 N1 C18 N2 0.2(7) .
Co1 N1 C18 N2 -177.6(4) .
C16 N1 C18 C19 -179.5(5) .
Co1 N1 C18 C19 2.7(7) .
C21 N4 C19 N3 0.6(7) .
Co1 N4 C19 N3 -179.9(4) .
C21 N4 C19 C18 -179.6(5) .
Co1 N4 C19 C18 -0.1(7) .
C20 N3 C19 N4 -0.9(7) .
C20 N3 C19 C18 179.4(6) .
N2 C18 C19 N4 178.5(6) .
N1 C18 C19 N4 -1.8(9) .
N2 C18 C19 N3 -1.8(11) .
N1 C18 C19 N3 177.9(6) .
C19 N3 C20 C21 0.7(7) .
N3 C20 C21 N4 -0.4(7) .
C19 N4 C21 C20 -0.2(7) .
Co1 N4 C21 C20 -179.3(5) .
